data_7222039
loop_
_publ_author_name
'Sun, Zelin'
'Huang, Fang'
'Qu, Mengnan Z.'
'Yue, Erlin'
'Oleynik, Irina'
'Oleynik, Ivan'
'Zemg, Yanning'
'Liang, Tongling'
'Li, Kanshe'
'Zhang, Wenjuan'
'Sun, Wen Hua'

_publ_section_title
;
 Targeting polyethylene waxes:
 9-(2-Cycloalkylphenylimino)-5,6,7,8-tetrahydrocycloheptapyridylnickel
 halides and their ethylene polymerization
;
_journal_name_full 'RSC Adv.'
_journal_paper_doi 10.1039/C5RA15806K
_journal_year 2015
_chemical_formula_sum 'C29 H40 Br2 N2 Ni O'
_chemical_formula_weight 651.16
_chemical_name_systematic
;
 ?
;
_space_group_IT_number 2
_symmetry_cell_setting triclinic
_symmetry_space_group_name_Hall '-P 1'
_symmetry_space_group_name_H-M 'P -1'
_atom_sites_solution_hydrogens geom
_atom_sites_solution_primary direct
_atom_sites_solution_secondary difmap
_audit_creation_method SHELXL-97
_audit_update_record
;
2015-07-29 deposited with the CCDC.
2015-09-07 downloaded from the CCDC.
;
_cell_angle_alpha 79.82(3)
_cell_angle_beta 88.35(3)
_cell_angle_gamma 63.18(3)
_cell_formula_units_Z 2
_cell_length_a 10.561(2)
_cell_length_b 10.773(2)
_cell_length_c 14.329(3)
_cell_measurement_temperature 446(2)
_cell_measurement_theta_max 27.51
_cell_measurement_theta_min 2.15
_cell_volume 1429.6(6)
_computing_cell_refinement 'Siemens SMART & SAINT'
_computing_data_collection 'Siemens SMART'
_computing_data_reduction 'Siemens XPREP'
_computing_molecular_graphics 'Bruker SHELXTL'
_computing_publication_material 'Bruker SHELXTL'
_computing_structure_refinement 'Siemens SHELXTL'
_computing_structure_solution 'Siemens SHELXTL'
_diffrn_ambient_temperature 446(2)
_diffrn_measured_fraction_theta_full 0.970
_diffrn_measured_fraction_theta_max 0.970
_diffrn_measurement_device_type 'Bruker P4'
_diffrn_measurement_method '\w scans'
_diffrn_radiation_monochromator graphite
_diffrn_radiation_source 'fine-focus sealed tube'
_diffrn_radiation_type MoK\a
_diffrn_radiation_wavelength 0.71073
_diffrn_reflns_av_R_equivalents 0.0682
_diffrn_reflns_av_sigmaI/netI 0.0629
_diffrn_reflns_limit_h_max 13
_diffrn_reflns_limit_h_min -13
_diffrn_reflns_limit_k_max 13
_diffrn_reflns_limit_k_min -13
_diffrn_reflns_limit_l_max 18
_diffrn_reflns_limit_l_min -18
_diffrn_reflns_number 13984
_diffrn_reflns_theta_full 27.51
_diffrn_reflns_theta_max 27.51
_diffrn_reflns_theta_min 2.15
_diffrn_standards_decay_% none
_diffrn_standards_interval_count none
_diffrn_standards_interval_time none
_diffrn_standards_number none
_exptl_absorpt_coefficient_mu 3.498
_exptl_absorpt_correction_T_max 0
_exptl_absorpt_correction_T_min 0
_exptl_absorpt_correction_type empirical
_exptl_absorpt_process_details 'SADABS (Sheldrick, 1996)'
_exptl_crystal_colour colorless
_exptl_crystal_density_diffrn 1.513
_exptl_crystal_density_method 'not measured'
_exptl_crystal_description prism
_exptl_crystal_F_000 668
_exptl_crystal_size_max 0.2
_exptl_crystal_size_mid 0.2
_exptl_crystal_size_min 0.2
_refine_diff_density_max 0.722
_refine_diff_density_min -1.409
_refine_diff_density_rms 0.131
_refine_ls_extinction_method none
_refine_ls_goodness_of_fit_ref 1.046
_refine_ls_hydrogen_treatment mixed
_refine_ls_matrix_type full
_refine_ls_number_parameters 320
_refine_ls_number_reflns 6369
_refine_ls_number_restraints 3
_refine_ls_restrained_S_all 1.046
_refine_ls_R_factor_gt 0.0556
_refine_ls_shift/su_max 0.000
_refine_ls_shift/su_mean 0.000
_refine_ls_structure_factor_coef Fsqd
_refine_ls_weighting_details 'calc w=1/[\s^2^(Fo^2^)+(0.0861P)^2^+2.0124P] where P=(Fo^2^+2Fc^2^)/3'
_refine_ls_weighting_scheme calc
_refine_ls_wR_factor_gt 0.1474
_refine_ls_wR_factor_ref 0.1549
_reflns_number_gt 5747
_reflns_number_total 6369
_reflns_threshold_expression >2sigma(I)
_cod_data_source_file c5ra15806k1.cif
_cod_data_source_block Ni1
_cod_depositor_comments
;
The following automatic conversions were performed:

'_symmetry_cell_setting' value 'Triclinic' changed to 'triclinic'
according to
/usr/data/users/saulius/crontab/automatic-downloads/rss-feeds/RSC/lib/dictionaries/cif_core.dic
dictionary named 'cif_core.dic' version 2.4.2 from 2011-04-26.

Automatic conversion script
Id: cif_fix_values 3271 2015-04-21 07:52:19Z andrius 
;
_cod_original_cell_volume 1429.6(5)
_cod_original_sg_symbol_H-M P-1
_cod_database_code 7222039
_refine_ls_r_factor_ref 0.0621

loop_
_symmetry_equiv_pos_as_xyz
'x, y, z'
'-x, -y, -z'

loop_
_atom_site_label
_atom_site_type_symbol
_atom_site_fract_x
_atom_site_fract_y
_atom_site_fract_z
_atom_site_U_iso_or_equiv
_atom_site_adp_type
_atom_site_occupancy
_atom_site_symmetry_multiplicity
_atom_site_calc_flag
_atom_site_refinement_flags
Br1 Br 0.12912(4) 0.78514(4) 0.00795(3) 0.03570(14) Uani 1 1 d .
Br2 Br 0.35989(4) 0.81624(4) 0.25900(4) 0.03931(14) Uani 1 1 d .
Ni1 Ni 0.19821(5) 0.76672(4) 0.17500(3) 0.02332(14) Uani 1 1 d D
O1 O 0.0261(3) 0.9610(3) 0.1708(2) 0.0324(6) Uani 1 1 d D
H1 H -0.008(4) 1.011(2) 0.1156(9) 0.049 Uiso 1 1 d D
N1 N 0.3457(3) 0.5631(3) 0.1751(2) 0.0249(6) Uani 1 1 d .
N2 N 0.1125(3) 0.6596(3) 0.2632(2) 0.0188(5) Uani 1 1 d .
C1 C 0.4644(4) 0.5262(5) 0.1289(3) 0.0355(9) Uani 1 1 d .
H1A H 0.4825 0.5964 0.0926 0.043 Uiso 1 1 calc R
C2 C 0.5618(4) 0.3858(5) 0.1333(3) 0.0378(10) Uani 1 1 d .
H2 H 0.6433 0.3612 0.0992 0.045 Uiso 1 1 calc R
C3 C 0.5352(4) 0.2834(4) 0.1893(3) 0.0338(9) Uani 1 1 d .
H3 H 0.5997 0.1886 0.1929 0.041 Uiso 1 1 calc R
C4 C 0.4131(4) 0.3193(4) 0.2408(3) 0.0280(8) Uani 1 1 d .
C5 C 0.3177(3) 0.4644(4) 0.2286(2) 0.0222(7) Uani 1 1 d .
C6 C 0.1785(3) 0.5246(4) 0.2742(3) 0.0218(7) Uani 1 1 d .
C7 C 0.1193(5) 0.4287(4) 0.3234(3) 0.0349(9) Uani 1 1 d .
H7A H 0.0208 0.4851 0.3360 0.042 Uiso 1 1 calc R
H7B H 0.1719 0.3789 0.3839 0.042 Uiso 1 1 calc R
C8 C 0.1286(5) 0.3208(5) 0.2631(4) 0.0469(12) Uani 1 1 d .
H8A H 0.0492 0.2992 0.2754 0.056 Uiso 1 1 calc R
H8B H 0.1204 0.3627 0.1964 0.056 Uiso 1 1 calc R
C9 C 0.2667(6) 0.1839(5) 0.2832(4) 0.0518(13) Uani 1 1 d .
H9A H 0.2865 0.1393 0.2278 0.062 Uiso 1 1 calc R
H9B H 0.2548 0.1200 0.3355 0.062 Uiso 1 1 calc R
C10 C 0.3943(5) 0.2065(4) 0.3084(4) 0.0448(11) Uani 1 1 d .
H10A H 0.3840 0.2303 0.3713 0.054 Uiso 1 1 calc R
H10B H 0.4800 0.1179 0.3112 0.054 Uiso 1 1 calc R
C11 C -0.0155(3) 0.7274(3) 0.3126(2) 0.0207(6) Uani 1 1 d .
C12 C -0.0008(4) 0.7506(4) 0.4039(3) 0.0240(7) Uani 1 1 d .
C13 C -0.1242(4) 0.8173(4) 0.4506(3) 0.0302(8) Uani 1 1 d .
H13 H -0.1176 0.8348 0.5111 0.036 Uiso 1 1 calc R
C14 C -0.2573(4) 0.8579(4) 0.4082(3) 0.0323(8) Uani 1 1 d .
H14 H -0.3385 0.9002 0.4410 0.039 Uiso 1 1 calc R
C15 C -0.2693(4) 0.8355(4) 0.3171(3) 0.0309(8) Uani 1 1 d .
H15 H -0.3588 0.8631 0.2896 0.037 Uiso 1 1 calc R
C16 C -0.1484(4) 0.7720(4) 0.2657(3) 0.0246(7) Uani 1 1 d .
C17 C -0.1655(4) 0.7518(4) 0.1662(3) 0.0276(7) Uani 1 1 d .
H17 H -0.0717 0.7176 0.1396 0.033 Uiso 1 1 calc R
C18 C -0.2189(5) 0.6413(5) 0.1633(4) 0.0399(10) Uani 1 1 d .
H18A H -0.1541 0.5519 0.2020 0.048 Uiso 1 1 calc R
H18B H -0.3116 0.6721 0.1897 0.048 Uiso 1 1 calc R
C19 C -0.2294(6) 0.6205(7) 0.0622(5) 0.0597(16) Uani 1 1 d .
H19A H -0.1352 0.5822 0.0379 0.072 Uiso 1 1 calc R
H19B H -0.2657 0.5522 0.0624 0.072 Uiso 1 1 calc R
C20 C -0.3254(6) 0.7569(8) -0.0027(4) 0.0655(18) Uani 1 1 d .
H20A H -0.4221 0.7893 0.0170 0.079 Uiso 1 1 calc R
H20B H -0.3241 0.7400 -0.0671 0.079 Uiso 1 1 calc R
C21 C -0.2790(6) 0.8708(8) -0.0009(4) 0.0603(15) Uani 1 1 d .
H21A H -0.3477 0.9592 -0.0384 0.072 Uiso 1 1 calc R
H21B H -0.1881 0.8446 -0.0293 0.072 Uiso 1 1 calc R
C22 C -0.2656(5) 0.8917(5) 0.1013(3) 0.0426(10) Uani 1 1 d .
H22A H -0.3590 0.9292 0.1269 0.051 Uiso 1 1 calc R
H22B H -0.2295 0.9602 0.1004 0.051 Uiso 1 1 calc R
C23 C 0.1437(4) 0.6994(4) 0.4544(3) 0.0253(7) Uani 1 1 d .
H23 H 0.2153 0.6728 0.4069 0.030 Uiso 1 1 calc R
C24 C 0.1582(5) 0.8105(5) 0.4998(4) 0.0395(10) Uani 1 1 d .
H24A H 0.0894 0.8384 0.5479 0.047 Uiso 1 1 calc R
H24B H 0.1386 0.8937 0.4518 0.047 Uiso 1 1 calc R
C25 C 0.3089(5) 0.7515(5) 0.5453(4) 0.0471(12) Uani 1 1 d .
H25A H 0.3765 0.7337 0.4959 0.057 Uiso 1 1 calc R
H25B H 0.3143 0.8215 0.5771 0.057 Uiso 1 1 calc R
C26 C 0.3490(5) 0.6154(6) 0.6165(4) 0.0503(12) Uani 1 1 d .
H26A H 0.4473 0.5773 0.6393 0.060 Uiso 1 1 calc R
H26B H 0.2903 0.6359 0.6705 0.060 Uiso 1 1 calc R
C27 C 0.3303(5) 0.5064(5) 0.5738(4) 0.0430(10) Uani 1 1 d .
H27A H 0.3495 0.4242 0.6226 0.052 Uiso 1 1 calc R
H27B H 0.3978 0.4764 0.5252 0.052 Uiso 1 1 calc R
C28 C 0.1787(4) 0.5667(5) 0.5300(3) 0.0364(9) Uani 1 1 d .
H28A H 0.1696 0.4958 0.5014 0.044 Uiso 1 1 calc R
H28B H 0.1117 0.5904 0.5795 0.044 Uiso 1 1 calc R
C29 C -0.0149(5) 1.0532(4) 0.2378(3) 0.0423(11) Uani 1 1 d D
H29A H -0.0608 1.1496 0.2050 0.063 Uiso 1 1 calc R
H29B H 0.0678 1.0374 0.2740 0.063 Uiso 1 1 calc R
H29C H -0.0795 1.0348 0.2798 0.063 Uiso 1 1 calc R

loop_
_atom_site_aniso_label
_atom_site_aniso_U_11
_atom_site_aniso_U_22
_atom_site_aniso_U_33
_atom_site_aniso_U_23
_atom_site_aniso_U_13
_atom_site_aniso_U_12
Br1 0.0340(2) 0.0303(2) 0.0262(2) -0.00802(15) 0.00514(15) 0.00057(16)
Br2 0.0300(2) 0.0325(2) 0.0559(3) -0.01257(19) -0.00089(18) -0.01288(17)
Ni1 0.0206(2) 0.0191(2) 0.0264(3) -0.00605(17) 0.00690(17) -0.00535(17)
O1 0.0364(15) 0.0207(12) 0.0262(14) -0.0072(10) 0.0002(11) 0.0002(11)
N1 0.0202(13) 0.0231(14) 0.0257(15) -0.0072(11) 0.0070(11) -0.0044(11)
N2 0.0182(13) 0.0193(13) 0.0190(13) -0.0088(10) 0.0051(10) -0.0071(10)
C1 0.0282(19) 0.037(2) 0.035(2) -0.0101(17) 0.0108(16) -0.0085(16)
C2 0.0198(17) 0.041(2) 0.045(2) -0.0236(19) 0.0107(16) -0.0019(16)
C3 0.0217(17) 0.0257(18) 0.043(2) -0.0189(16) 0.0027(16) 0.0031(14)
C4 0.0270(17) 0.0209(16) 0.0297(19) -0.0073(14) -0.0002(14) -0.0043(14)
C5 0.0195(15) 0.0196(15) 0.0239(17) -0.0109(12) 0.0011(12) -0.0033(12)
C6 0.0191(15) 0.0210(15) 0.0250(17) -0.0114(13) 0.0052(12) -0.0067(12)
C7 0.038(2) 0.0213(17) 0.046(2) -0.0126(16) 0.0187(18) -0.0124(15)
C8 0.043(2) 0.034(2) 0.077(4) -0.024(2) 0.015(2) -0.024(2)
C9 0.061(3) 0.025(2) 0.076(4) -0.026(2) 0.030(3) -0.020(2)
C10 0.045(2) 0.0191(18) 0.054(3) -0.0067(17) 0.012(2) -0.0009(17)
C11 0.0164(14) 0.0172(14) 0.0255(17) -0.0080(12) 0.0068(12) -0.0038(12)
C12 0.0203(16) 0.0218(16) 0.0262(18) -0.0085(13) 0.0046(13) -0.0051(13)
C13 0.0296(18) 0.0326(19) 0.0238(18) -0.0123(15) 0.0078(14) -0.0080(15)
C14 0.0232(17) 0.036(2) 0.030(2) -0.0138(16) 0.0111(14) -0.0044(15)
C15 0.0191(16) 0.0321(19) 0.035(2) -0.0109(16) 0.0036(14) -0.0043(14)
C16 0.0205(16) 0.0224(16) 0.0287(18) -0.0093(13) 0.0038(13) -0.0063(13)
C17 0.0209(16) 0.0359(19) 0.0282(19) -0.0135(15) 0.0037(14) -0.0121(14)
C18 0.038(2) 0.043(2) 0.047(3) -0.021(2) 0.0068(19) -0.0206(19)
C19 0.045(3) 0.083(4) 0.074(4) -0.052(3) 0.018(3) -0.037(3)
C20 0.052(3) 0.116(6) 0.046(3) -0.036(3) 0.004(2) -0.046(3)
C21 0.051(3) 0.095(5) 0.036(3) -0.008(3) -0.008(2) -0.034(3)
C22 0.041(2) 0.048(3) 0.037(2) -0.0032(19) -0.0081(19) -0.020(2)
C23 0.0223(16) 0.0284(17) 0.0231(17) -0.0100(13) 0.0060(13) -0.0080(14)
C24 0.035(2) 0.032(2) 0.050(3) -0.0169(18) -0.0066(19) -0.0102(17)
C25 0.042(2) 0.050(3) 0.055(3) -0.020(2) -0.011(2) -0.021(2)
C26 0.042(2) 0.066(3) 0.035(2) -0.015(2) -0.012(2) -0.016(2)
C27 0.032(2) 0.039(2) 0.048(3) 0.0030(19) -0.0089(18) -0.0109(18)
C28 0.031(2) 0.034(2) 0.042(2) -0.0037(17) -0.0018(17) -0.0141(16)
C29 0.049(3) 0.0257(19) 0.041(2) -0.0183(17) -0.0005(19) -0.0029(17)

loop_
_atom_type_symbol
_atom_type_description
_atom_type_scat_dispersion_real
_atom_type_scat_dispersion_imag
_atom_type_scat_source
C C 0.0033 0.0016 'International Tables Vol C Tables 4.2.6.8 and 6.1.1.4'
H H 0.0000 0.0000 'International Tables Vol C Tables 4.2.6.8 and 6.1.1.4'
Br Br -0.2901 2.4595 'International Tables Vol C Tables 4.2.6.8 and 6.1.1.4'
N N 0.0061 0.0033 'International Tables Vol C Tables 4.2.6.8 and 6.1.1.4'
Ni Ni 0.3393 1.1124 'International Tables Vol C Tables 4.2.6.8 and 6.1.1.4'
O O 0.0106 0.0060 'International Tables Vol C Tables 4.2.6.8 and 6.1.1.4'

loop_
_geom_angle_atom_site_label_1
_geom_angle_atom_site_label_2
_geom_angle_atom_site_label_3
_geom_angle
N2 Ni1 N1 79.20(12)
N2 Ni1 O1 94.68(12)
N1 Ni1 O1 170.80(13)
N2 Ni1 Br2 112.15(8)
N1 Ni1 Br2 92.75(10)
O1 Ni1 Br2 95.95(9)
N2 Ni1 Br1 110.15(8)
N1 Ni1 Br1 88.78(10)
O1 Ni1 Br1 86.89(9)
Br2 Ni1 Br1 137.18(3)
C29 O1 Ni1 130.0(3)
C29 O1 H1 108.4(15)
Ni1 O1 H1 116.7(15)
C1 N1 C5 120.4(3)
C1 N1 Ni1 124.5(3)
C5 N1 Ni1 115.0(2)
C6 N2 C11 120.1(3)
C6 N2 Ni1 116.2(2)
C11 N2 Ni1 123.8(2)
N1 C1 C2 121.7(4)
N1 C1 H1A 119.1
C2 C1 H1A 119.1
C3 C2 C1 118.4(4)
C3 C2 H2 120.8
C1 C2 H2 120.8
C2 C3 C4 121.2(3)
C2 C3 H3 119.4
C4 C3 H3 119.4
C3 C4 C5 116.1(4)
C3 C4 C10 119.8(3)
C5 C4 C10 124.0(4)
N1 C5 C4 122.1(3)
N1 C5 C6 113.3(3)
C4 C5 C6 124.6(3)
N2 C6 C5 115.9(3)
N2 C6 C7 123.7(3)
C5 C6 C7 120.3(3)
C6 C7 C8 111.4(4)
C6 C7 H7A 109.3
C8 C7 H7A 109.3
C6 C7 H7B 109.3
C8 C7 H7B 109.3
H7A C7 H7B 108.0
C9 C8 C7 112.8(4)
C9 C8 H8A 109.0
C7 C8 H8A 109.0
C9 C8 H8B 109.0
C7 C8 H8B 109.0
H8A C8 H8B 107.8
C8 C9 C10 113.2(4)
C8 C9 H9A 108.9
C10 C9 H9A 108.9
C8 C9 H9B 108.9
C10 C9 H9B 108.9
H9A C9 H9B 107.8
C4 C10 C9 115.1(4)
C4 C10 H10A 108.5
C9 C10 H10A 108.5
C4 C10 H10B 108.5
C9 C10 H10B 108.5
H10A C10 H10B 107.5
C12 C11 C16 123.1(3)
C12 C11 N2 117.9(3)
C16 C11 N2 118.9(3)
C13 C12 C11 117.7(3)
C13 C12 C23 119.7(3)
C11 C12 C23 122.5(3)
C14 C13 C12 120.9(4)
C14 C13 H13 119.5
C12 C13 H13 119.5
C15 C14 C13 120.3(3)
C15 C14 H14 119.8
C13 C14 H14 119.8
C14 C15 C16 121.1(3)
C14 C15 H15 119.4
C16 C15 H15 119.4
C15 C16 C11 116.7(3)
C15 C16 C17 119.7(3)
C11 C16 C17 123.5(3)
C16 C17 C18 112.8(3)
C16 C17 C22 112.1(3)
C18 C17 C22 109.1(3)
C16 C17 H17 107.6
C18 C17 H17 107.6
C22 C17 H17 107.6
C19 C18 C17 111.0(4)
C19 C18 H18A 109.4
C17 C18 H18A 109.4
C19 C18 H18B 109.4
C17 C18 H18B 109.4
H18A C18 H18B 108.0
C20 C19 C18 112.1(5)
C20 C19 H19A 109.2
C18 C19 H19A 109.2
C20 C19 H19B 109.2
C18 C19 H19B 109.2
H19A C19 H19B 107.9
C19 C20 C21 111.5(4)
C19 C20 H20A 109.3
C21 C20 H20A 109.3
C19 C20 H20B 109.3
C21 C20 H20B 109.3
H20A C20 H20B 108.0
C20 C21 C22 111.3(5)
C20 C21 H21A 109.4
C22 C21 H21A 109.4
C20 C21 H21B 109.4
C22 C21 H21B 109.4
H21A C21 H21B 108.0
C21 C22 C17 111.7(4)
C21 C22 H22A 109.3
C17 C22 H22A 109.3
C21 C22 H22B 109.3
C17 C22 H22B 109.3
H22A C22 H22B 107.9
C12 C23 C24 114.2(3)
C12 C23 C28 110.7(3)
C24 C23 C28 109.3(3)
C12 C23 H23 107.5
C24 C23 H23 107.5
C28 C23 H23 107.5
C23 C24 C25 110.5(3)
C23 C24 H24A 109.5
C25 C24 H24A 109.5
C23 C24 H24B 109.5
C25 C24 H24B 109.5
H24A C24 H24B 108.1
C26 C25 C24 111.8(4)
C26 C25 H25A 109.3
C24 C25 H25A 109.3
C26 C25 H25B 109.3
C24 C25 H25B 109.3
H25A C25 H25B 107.9
C27 C26 C25 112.0(4)
C27 C26 H26A 109.2
C25 C26 H26A 109.2
C27 C26 H26B 109.2
C25 C26 H26B 109.2
H26A C26 H26B 107.9
C26 C27 C28 110.8(4)
C26 C27 H27A 109.5
C28 C27 H27A 109.5
C26 C27 H27B 109.5
C28 C27 H27B 109.5
H27A C27 H27B 108.1
C23 C28 C27 110.7(4)
C23 C28 H28A 109.5
C27 C28 H28A 109.5
C23 C28 H28B 109.5
C27 C28 H28B 109.5
H28A C28 H28B 108.1
O1 C29 H29A 109.5
O1 C29 H29B 109.5
H29A C29 H29B 109.5
O1 C29 H29C 109.5
H29A C29 H29C 109.5
H29B C29 H29C 109.5

loop_
_geom_bond_atom_site_label_1
_geom_bond_atom_site_label_2
_geom_bond_distance
Br1 Ni1 2.4705(9)
Br2 Ni1 2.4117(9)
Ni1 N2 2.027(3)
Ni1 N1 2.038(3)
Ni1 O1 2.053(3)
O1 C29 1.423(5)
O1 H1 0.858(9)
N1 C1 1.327(5)
N1 C5 1.338(5)
N2 C6 1.279(4)
N2 C11 1.449(4)
C1 C2 1.384(6)
C1 H1A 0.9300
C2 C3 1.376(7)
C2 H2 0.9300
C3 C4 1.398(6)
C3 H3 0.9300
C4 C5 1.408(5)
C4 C10 1.498(6)
C5 C6 1.498(4)
C6 C7 1.501(5)
C7 C8 1.536(6)
C7 H7A 0.9700
C7 H7B 0.9700
C8 C9 1.523(7)
C8 H8A 0.9700
C8 H8B 0.9700
C9 C10 1.536(8)
C9 H9A 0.9700
C9 H9B 0.9700
C10 H10A 0.9700
C10 H10B 0.9700
C11 C12 1.399(5)
C11 C16 1.409(5)
C12 C13 1.392(5)
C12 C23 1.524(5)
C13 C14 1.392(6)
C13 H13 0.9300
C14 C15 1.388(6)
C14 H14 0.9300
C15 C16 1.406(5)
C15 H15 0.9300
C16 C17 1.507(5)
C17 C18 1.536(6)
C17 C22 1.541(6)
C17 H17 0.9800
C18 C19 1.520(7)
C18 H18A 0.9700
C18 H18B 0.9700
C19 C20 1.510(10)
C19 H19A 0.9700
C19 H19B 0.9700
C20 C21 1.517(9)
C20 H20A 0.9700
C20 H20B 0.9700
C21 C22 1.541(7)
C21 H21A 0.9700
C21 H21B 0.9700
C22 H22A 0.9700
C22 H22B 0.9700
C23 C24 1.524(5)
C23 C28 1.534(6)
C23 H23 0.9800
C24 C25 1.537(6)
C24 H24A 0.9700
C24 H24B 0.9700
C25 C26 1.519(8)
C25 H25A 0.9700
C25 H25B 0.9700
C26 C27 1.504(7)
C26 H26A 0.9700
C26 H26B 0.9700
C27 C28 1.534(6)
C27 H27A 0.9700
C27 H27B 0.9700
C28 H28A 0.9700
C28 H28B 0.9700
C29 H29A 0.9600
C29 H29B 0.9600
C29 H29C 0.9600

loop_
_geom_torsion_atom_site_label_1
_geom_torsion_atom_site_label_2
_geom_torsion_atom_site_label_3
_geom_torsion_atom_site_label_4
_geom_torsion
N2 Ni1 O1 C29 79.1(4)
N1 Ni1 O1 C29 127.1(7)
Br2 Ni1 O1 C29 -33.8(4)
Br1 Ni1 O1 C29 -170.9(4)
N2 Ni1 N1 C1 -177.9(4)
O1 Ni1 N1 C1 133.2(7)
Br2 Ni1 N1 C1 -65.9(3)
Br1 Ni1 N1 C1 71.3(3)
N2 Ni1 N1 C5 0.1(3)
O1 Ni1 N1 C5 -48.7(9)
Br2 Ni1 N1 C5 112.2(3)
Br1 Ni1 N1 C5 -110.6(3)
N1 Ni1 N2 C6 -3.6(3)
O1 Ni1 N2 C6 169.4(3)
Br2 Ni1 N2 C6 -92.2(3)
Br1 Ni1 N2 C6 81.0(3)
N1 Ni1 N2 C11 176.1(3)
O1 Ni1 N2 C11 -10.8(3)
Br2 Ni1 N2 C11 87.6(3)
Br1 Ni1 N2 C11 -99.2(3)
C5 N1 C1 C2 0.7(6)
Ni1 N1 C1 C2 178.7(3)
N1 C1 C2 C3 -1.7(7)
C1 C2 C3 C4 0.0(7)
C2 C3 C4 C5 2.6(6)
C2 C3 C4 C10 -174.0(4)
C1 N1 C5 C4 2.1(6)
Ni1 N1 C5 C4 -176.1(3)
C1 N1 C5 C6 -179.0(3)
Ni1 N1 C5 C6 2.8(4)
C3 C4 C5 N1 -3.7(5)
C10 C4 C5 N1 172.8(4)
C3 C4 C5 C6 177.6(3)
C10 C4 C5 C6 -6.0(6)
C11 N2 C6 C5 -173.6(3)
Ni1 N2 C6 C5 6.2(4)
C11 N2 C6 C7 10.5(5)
Ni1 N2 C6 C7 -169.7(3)
N1 C5 C6 N2 -5.9(5)
C4 C5 C6 N2 172.9(3)
N1 C5 C6 C7 170.1(4)
C4 C5 C6 C7 -11.1(5)
N2 C6 C7 C8 129.5(4)
C5 C6 C7 C8 -46.2(5)
C6 C7 C8 C9 90.5(5)
C7 C8 C9 C10 -33.7(6)
C3 C4 C10 C9 -116.8(4)
C5 C4 C10 C9 66.9(5)
C8 C9 C10 C4 -50.1(6)
C6 N2 C11 C12 88.1(4)
Ni1 N2 C11 C12 -91.7(3)
C6 N2 C11 C16 -94.5(4)
Ni1 N2 C11 C16 85.7(4)
C16 C11 C12 C13 2.0(5)
N2 C11 C12 C13 179.3(3)
C16 C11 C12 C23 178.9(3)
N2 C11 C12 C23 -3.9(5)
C11 C12 C13 C14 0.6(6)
C23 C12 C13 C14 -176.3(4)
C12 C13 C14 C15 -1.5(6)
C13 C14 C15 C16 -0.1(6)
C14 C15 C16 C11 2.5(6)
C14 C15 C16 C17 -178.8(4)
C12 C11 C16 C15 -3.5(5)
N2 C11 C16 C15 179.2(3)
C12 C11 C16 C17 177.8(3)
N2 C11 C16 C17 0.6(5)
C15 C16 C17 C18 -68.7(5)
C11 C16 C17 C18 109.9(4)
C15 C16 C17 C22 54.9(5)
C11 C16 C17 C22 -126.5(4)
C16 C17 C18 C19 -177.9(4)
C22 C17 C18 C19 56.9(5)
C17 C18 C19 C20 -57.3(5)
C18 C19 C20 C21 55.3(6)
C19 C20 C21 C22 -53.6(7)
C20 C21 C22 C17 55.0(6)
C16 C17 C22 C21 178.3(4)
C18 C17 C22 C21 -56.1(5)
C13 C12 C23 C24 -50.2(5)
C11 C12 C23 C24 133.0(4)
C13 C12 C23 C28 73.6(4)
C11 C12 C23 C28 -103.2(4)
C12 C23 C24 C25 -177.6(4)
C28 C23 C24 C25 57.7(5)
C23 C24 C25 C26 -55.5(6)
C24 C25 C26 C27 53.9(6)
C25 C26 C27 C28 -54.6(6)
C12 C23 C28 C27 174.2(4)
C24 C23 C28 C27 -59.2(5)
C26 C27 C28 C23 57.6(5)
